data_7228555
loop_
_publ_author_name
'Kautny, Paul'
'Gl\"ocklhofer, Florian'
'Kader, Thomas'
'Mewes, Jan-Michael'
'Stoeger, Berthold'
'Fr\"ohlich, Johannes'
'Lumpi, Daniel'
'Plasser, Felix'

_publ_section_title
;
 Charge transfer states in triazole linked donor-acceptor materials:
 strong effects of chemical modifications and solvation
;
_journal_name_full 'Phys. Chem. Chem. Phys.'
_journal_paper_doi 10.1039/C7CP01664F
_journal_year 2017
_chemical_formula_sum 'C24 H22 N4 S'
_chemical_formula_weight 398.5
_chemical_name_systematic ' ?'
_space_group_IT_number 15
_symmetry_cell_setting monoclinic
_symmetry_Int_Tables_number 15
_symmetry_space_group_name_Hall '-C 2yc'
_symmetry_space_group_name_H-M 'C 1 2/c 1'
_audit_creation_method 'Jana2006 Version : 26/11/2015'
_audit_update_record
;
2017-03-08 deposited with the CCDC.
2017-06-26 downloaded from the CCDC.
;
_cell_angle_alpha 90
_cell_angle_beta 105.837(4)
_cell_angle_gamma 90
_cell_formula_units_Z 8
_cell_length_a 20.8317(18)
_cell_length_b 9.8784(9)
_cell_length_c 20.8194(17)
_cell_measurement_reflns_used 9891
_cell_measurement_temperature 100
_cell_measurement_theta_max 33.3
_cell_measurement_theta_min 2.3
_cell_volume 4121.7(6)
_diffrn_ambient_temperature 100
_diffrn_measured_fraction_theta_full 0.99
_diffrn_measured_fraction_theta_max 0.99
_diffrn_measurement_device 'four-circle diffractometer'
_diffrn_measurement_device_type 'Bruker KAPPA APEX II CCD'
_diffrn_measurement_method '\w- and \f-scans'
_diffrn_radiation_monochromator graphite
_diffrn_radiation_probe x-ray
_diffrn_radiation_source 'X-ray tube'
_diffrn_radiation_type 'Mo K\a'
_diffrn_radiation_wavelength 0.71073
_diffrn_reflns_av_R_equivalents 0.0381
_diffrn_reflns_av_unetI/netI 0.0321
_diffrn_reflns_limit_h_max 33
_diffrn_reflns_limit_h_min -33
_diffrn_reflns_limit_k_max 15
_diffrn_reflns_limit_k_min -15
_diffrn_reflns_limit_l_max 33
_diffrn_reflns_limit_l_min -33
_diffrn_reflns_number 53546
_diffrn_reflns_theta_full 35.12
_diffrn_reflns_theta_max 35.12
_diffrn_reflns_theta_min 2.03
_exptl_absorpt_coefficient_mu 0.175
_exptl_absorpt_correction_T_max 0.94
_exptl_absorpt_correction_T_min 0.90
_exptl_absorpt_correction_type multi-scan
_exptl_absorpt_process_details SADABS
_exptl_crystal_colour 'translucent colourless'
_exptl_crystal_density_diffrn 1.2845
_exptl_crystal_description block
_exptl_crystal_F_000 1680
_exptl_crystal_size_max 0.65
_exptl_crystal_size_mid 0.51
_exptl_crystal_size_min 0.35
_refine_diff_density_max 1.21
_refine_diff_density_min -1.11
_refine_ls_extinction_method none
_refine_ls_goodness_of_fit_gt 2.90
_refine_ls_goodness_of_fit_ref 2.48
_refine_ls_hydrogen_treatment constr
_refine_ls_number_constraints 140
_refine_ls_number_parameters 276
_refine_ls_number_reflns 9031
_refine_ls_number_restraints 2
_refine_ls_R_factor_all 0.0980
_refine_ls_R_factor_gt 0.0676
_refine_ls_shift/su_max 0.0498
_refine_ls_shift/su_mean 0.0019
_refine_ls_structure_factor_coef F
_refine_ls_weighting_details w=1/(\s^2^(F)+0.0004F^2^)
_refine_ls_weighting_scheme sigma
_refine_ls_wR_factor_gt 0.0916
_refine_ls_wR_factor_ref 0.0952
_reflns_number_gt 6205
_reflns_number_total 9031
_reflns_threshold_expression I>3\s(I)
_cod_data_source_file c7cp01664f2.cif
_cod_data_source_block e_capped
_cod_depositor_comments
;
The following automatic conversions were performed:

'_diffrn_radiation_probe' value 'X-ray' changed to 'x-ray' according
to
/home/data/users/saulius/crontab/automatic-downloads/rss-feeds/RSC/lib/dictionaries/cif_core.dic
dictionary named 'cif_core.dic' version 2.4.2 from 2011-04-26.

Automatic conversion script
Id: cif_fix_values 4973 2017-02-22 13:04:09Z antanas 
;
_cod_original_formula_sum 'C24 H22 N4 S1'
_cod_database_code 7228555

loop_
_space_group_symop_id
_space_group_symop_operation_xyz
1 x,y,z
2 -x,y,-z+1/2
3 -x,-y,-z
4 x,-y,z+1/2
5 x+1/2,y+1/2,z
6 -x+1/2,y+1/2,-z+1/2
7 -x+1/2,-y+1/2,-z
8 x+1/2,-y+1/2,z+1/2

loop_
_atom_site_label
_atom_site_type_symbol
_atom_site_fract_x
_atom_site_fract_y
_atom_site_fract_z
_atom_site_adp_type
_atom_site_U_iso_or_equiv
_atom_site_site_symmetry_multiplicity
_atom_site_occupancy
_atom_site_calc_flag
S1 S 0.03656(3) 0.64145(7) 0.06447(3) Uani 0.0535(2) 8 0.860(2) d
N1 N 0.29998(6) 0.73549(11) 0.28359(6) Uani 0.0180(3) 8 1 d
N2 N 0.26702(6) 0.82476(12) 0.31229(6) Uani 0.0236(4) 8 1 d
N3 N 0.20493(6) 0.82595(13) 0.27583(7) Uani 0.0262(4) 8 1 d
N4 N 0.57719(6) 0.66615(12) 0.38045(6) Uani 0.0218(3) 8 1 d
C1 C 0.36988(6) 0.71479(14) 0.31060(7) Uani 0.0175(4) 8 1 d
C2 C 0.39855(7) 0.59312(14) 0.30007(7) Uani 0.0219(4) 8 1 d
C3 C 0.46731(7) 0.57803(14) 0.32338(8) Uani 0.0233(4) 8 1 d
C4 C 0.50715(6) 0.68233(13) 0.35822(7) Uani 0.0191(4) 8 1 d
C5 C 0.47709(7) 0.80214(14) 0.37031(7) Uani 0.0188(4) 8 1 d
C6 C 0.40872(7) 0.81944(14) 0.34599(7) Uani 0.0191(4) 8 1 d
C7 C 0.25844(7) 0.68051(14) 0.22842(7) Uani 0.0213(4) 8 1 d
C8 C 0.19729(7) 0.73892(13) 0.22311(7) Uani 0.0220(4) 8 1 d
C9 C 0.13180(8) 0.72179(16) 0.17642(9) Uani 0.0315(5) 8 1 d
C10 C 0.11710(10) 0.66626(20) 0.11661(10) Uani 0.0364(6) 8 0.860(2) d
C11 C 0.16826(11) 0.6146(3) 0.08415(9) Uani 0.0423(7) 8 0.860(2) d
C12 C -0.01734(17) 0.6772(4) 0.1182(3) Uani 0.0789(16) 8 0.860(2) d
C13 C 0.61956(6) 0.77530(13) 0.37545(7) Uani 0.0182(4) 8 1 d
C14 C 0.67945(8) 0.79805(15) 0.42400(7) Uani 0.0263(4) 8 1 d
C15 C 0.72017(8) 0.90585(17) 0.41752(8) Uani 0.0316(5) 8 1 d
C16 C 0.70234(8) 0.99201(15) 0.36362(8) Uani 0.0260(4) 8 1 d
C17 C 0.64347(7) 0.96817(15) 0.31487(7) Uani 0.0235(4) 8 1 d
C18 C 0.60246(7) 0.86057(14) 0.32033(7) Uani 0.0198(4) 8 1 d
C19 C 0.60293(6) 0.55260(13) 0.42215(6) Uani 0.0160(3) 8 1 d
C20 C 0.58155(7) 0.52727(15) 0.47823(7) Uani 0.0247(4) 8 1 d
C21 C 0.60599(8) 0.41608(17) 0.51841(8) Uani 0.0305(5) 8 1 d
C22 C 0.65232(7) 0.33163(15) 0.50298(8) Uani 0.0291(5) 8 1 d
C23 C 0.67373(8) 0.35701(16) 0.44688(9) Uani 0.0297(5) 8 1 d
C24 C 0.64904(7) 0.46681(15) 0.40630(7) Uani 0.0231(4) 8 1 d
H1c2 H 0.371289 0.520308 0.277008 Uiso 0.0262 8 1 d
H1c3 H 0.487678 0.494813 0.315426 Uiso 0.0279 8 1 d
H1c5 H 0.503913 0.873131 0.395661 Uiso 0.0226 8 1 d
H1c6 H 0.388283 0.902915 0.353463 Uiso 0.0229 8 1 d
H1c7 H 0.269276 0.614663 0.199107 Uiso 0.0255 8 1 d
H1c14 H 0.692651 0.739172 0.462017 Uiso 0.0316 8 1 d
H1c15 H 0.761405 0.9204 0.451206 Uiso 0.0379 8 1 d
H1c16 H 0.730283 1.067277 0.35995 Uiso 0.0313 8 1 d
H1c17 H 0.630787 1.026829 0.276727 Uiso 0.0282 8 1 d
H1c18 H 0.561986 0.844926 0.285766 Uiso 0.0237 8 1 d
H1c20 H 0.54975 0.586558 0.489486 Uiso 0.0297 8 1 d
H1c21 H 0.590562 0.398076 0.557 Uiso 0.0365 8 1 d
H1c22 H 0.669638 0.255555 0.53106 Uiso 0.0349 8 1 d
H1c23 H 0.705909 0.298167 0.435985 Uiso 0.0357 8 1 d
H1c24 H 0.663845 0.48353 0.367211 Uiso 0.0278 8 1 d
H1c12 H -0.014397 0.771507 0.129769 Uiso 0.0947 8 0.860(2) d
H2c12 H -0.062619 0.655043 0.095119 Uiso 0.0947 8 0.860(2) d
H3c12 H -0.003367 0.623788 0.158169 Uiso 0.0947 8 0.860(2) d
H1c11 H 0.146734 0.588608 0.038962 Uiso 0.0508 8 0.860(2) d
H2c11 H 0.200316 0.684456 0.084273 Uiso 0.0508 8 0.860(2) d
H3c11 H 0.190508 0.53751 0.108417 Uiso 0.0508 8 0.860(2) d
H1c9 H 0.094725 0.754942 0.190899 Uiso 0.0377 8 0.860(2) d
C11' C 0.0548(9) 0.7544(17) 0.2343(7) Uiso 0.0543(15) 8 0.140(2) d
S1' S -0.0016(4) 0.6950(8) 0.1180(3) Uiso 0.0543(15) 8 0.140(2) d
C10' C 0.06514(13) 0.7267(17) 0.1670(6) Uiso 0.0543(15) 8 0.140(2) d
C12' C 0.0216(10) 0.677(2) 0.0476(10) Uiso 0.0543(15) 8 0.140(2) d
H1c11' H 0.011549 0.722415 0.235229 Uiso 0.0651 8 0.140(2) d
H2c11' H 0.088506 0.708422 0.267989 Uiso 0.0651 8 0.140(2) d
H3c11' H 0.057769 0.850006 0.242821 Uiso 0.0651 8 0.140(2) d
H1c12' H -0.016874 0.657135 0.0113 Uiso 0.0651 8 0.140(2) d
H2c12' H 0.041906 0.75923 0.038389 Uiso 0.0651 8 0.140(2) d
H3c12' H 0.053068 0.603988 0.052785 Uiso 0.0651 8 0.140(2) d
H1c9' H 0.139015 0.696065 0.134474 Uiso 0.0377 8 0.140(2) d

loop_
_atom_site_aniso_label
_atom_site_aniso_type_symbol
_atom_site_aniso_U_11
_atom_site_aniso_U_22
_atom_site_aniso_U_33
_atom_site_aniso_U_12
_atom_site_aniso_U_13
_atom_site_aniso_U_23
S1 S 0.0476(4) 0.0383(3) 0.0502(4) -0.0209(3) -0.0281(3) 0.0249(3)
N1 N 0.0151(5) 0.0168(5) 0.0221(5) 0.0009(4) 0.0055(4) 0.0026(4)
N2 N 0.0188(5) 0.0240(6) 0.0279(6) 0.0036(5) 0.0062(5) 0.0007(5)
N3 N 0.0176(6) 0.0254(6) 0.0336(7) 0.0041(5) 0.0037(5) 0.0047(5)
N4 N 0.0134(5) 0.0200(6) 0.0304(6) -0.0011(4) 0.0031(4) 0.0103(5)
C1 C 0.0131(5) 0.0191(6) 0.0199(6) 0.0003(4) 0.0039(4) 0.0048(5)
C2 C 0.0165(6) 0.0163(6) 0.0314(7) -0.0019(5) 0.0042(5) 0.0012(5)
C3 C 0.0166(6) 0.0165(6) 0.0360(8) 0.0009(5) 0.0057(6) 0.0024(5)
C4 C 0.0147(5) 0.0194(6) 0.0229(6) -0.0001(5) 0.0047(5) 0.0076(5)
C5 C 0.0166(6) 0.0190(6) 0.0200(6) -0.0024(5) 0.0036(5) 0.0017(5)
C6 C 0.0175(6) 0.0186(6) 0.0217(6) 0.0008(5) 0.0062(5) 0.0007(5)
C7 C 0.0191(6) 0.0197(6) 0.0232(6) -0.0020(5) 0.0027(5) 0.0014(5)
C8 C 0.0173(6) 0.0174(6) 0.0281(7) -0.0013(5) 0.0009(5) 0.0075(5)
C9 C 0.0232(7) 0.0210(7) 0.0414(9) -0.0036(6) -0.0060(6) 0.0104(6)
C10 C 0.0366(10) 0.0295(10) 0.0315(9) -0.0158(8) -0.0103(8) 0.0186(8)
C11 C 0.0455(12) 0.0626(14) 0.0177(8) -0.0291(11) 0.0068(8) 0.0028(8)
C12 C 0.0317(17) 0.0384(18) 0.143(4) 0.0054(14) -0.015(2) 0.0090(18)
C13 C 0.0159(6) 0.0179(6) 0.0200(6) -0.0023(5) 0.0037(5) 0.0017(5)
C14 C 0.0280(7) 0.0240(7) 0.0217(7) -0.0070(6) -0.0022(6) 0.0061(5)
C15 C 0.0285(8) 0.0296(8) 0.0286(7) -0.0133(6) -0.0057(6) 0.0027(6)
C16 C 0.0276(7) 0.0205(7) 0.0281(7) -0.0097(6) 0.0044(6) 0.0020(5)
C17 C 0.0266(7) 0.0225(7) 0.0219(6) -0.0049(5) 0.0077(5) 0.0045(5)
C18 C 0.0180(6) 0.0224(6) 0.0184(6) -0.0030(5) 0.0040(5) 0.0030(5)
C19 C 0.0136(5) 0.0149(5) 0.0184(6) -0.0010(4) 0.0027(4) 0.0025(4)
C20 C 0.0257(7) 0.0259(7) 0.0259(7) 0.0043(6) 0.0126(6) 0.0050(6)
C21 C 0.0270(7) 0.0365(9) 0.0287(8) 0.0006(6) 0.0090(6) 0.0142(6)
C22 C 0.0214(7) 0.0208(7) 0.0386(8) -0.0011(5) -0.0028(6) 0.0119(6)
C23 C 0.0207(7) 0.0238(7) 0.0430(9) 0.0070(6) 0.0059(6) -0.0013(6)
C24 C 0.0184(6) 0.0299(7) 0.0229(7) 0.0029(5) 0.0085(5) 0.0013(5)

loop_
_atom_type_symbol
_atom_type_scat_dispersion_real
_atom_type_scat_dispersion_imag
_atom_type_scat_source
C 0.0033 0.0016 'International Tables Vol C tables 4.2.6.8 and 6.1.1.1'
H 0.0000 0.0000 'International Tables Vol C tables 4.2.6.8 and 6.1.1.1'
N 0.0061 0.0033 'International Tables Vol C tables 4.2.6.8 and 6.1.1.1'
S 0.1246 0.1234 'International Tables Vol C tables 4.2.6.8 and 6.1.1.1'

loop_
_geom_angle_atom_site_label_1
_geom_angle_atom_site_label_2
_geom_angle_atom_site_label_3
_geom_angle_site_symmetry_3
_geom_angle
C10 S1 S1' . 95.4(2)
C10 S1 C12' . 127(2)
C10 S1 H1c12' . 158.61
C10 S1 H2c12' . 87.53
C10 S1 H3c12' . 77.25
S1' S1 C12' . 86(2)
S1' S1 H1c12' . 94.43
S1' S1 H2c12' . 96.25
S1' S1 H3c12' . 157.07
C12' S1 H1c12' . 34.81
C12' S1 H2c12' . 40.36
C12' S1 H3c12' . 115.87
H1c12' S1 H2c12' . 72.55
H1c12' S1 H3c12' . 100.04
H2c12' S1 H3c12' . 104.99
N2 N1 C1 . 120.42(10)
N2 N1 C7 . 110.70(11)
C1 N1 C7 . 128.82(13)
N1 N2 N3 . 106.86(11)
N2 N3 C8 . 109.85(13)
C4 N4 C13 . 119.88(11)
C4 N4 C19 . 118.01(12)
C13 N4 C19 . 120.29(10)
N1 C1 C2 . 120.00(11)
N1 C1 C6 . 119.05(12)
C2 C1 C6 . 120.93(12)
C1 C2 C3 . 119.04(12)
C1 C2 H1c2 . 120.48
C3 C2 H1c2 . 120.48
C2 C3 C4 . 120.84(13)
C2 C3 H1c3 . 119.58
C4 C3 H1c3 . 119.58
N4 C4 C3 . 120.05(12)
N4 C4 C5 . 120.74(11)
C3 C4 C5 . 119.20(12)
C4 C5 C6 . 120.42(12)
C4 C5 H1c5 . 119.79
C6 C5 H1c5 . 119.79
C1 C6 C5 . 119.50(13)
C1 C6 H1c6 . 120.25
C5 C6 H1c6 . 120.25
N1 C7 C8 . 105.32(13)
N1 C7 H1c7 . 127.34
C8 C7 H1c7 . 127.34
N3 C8 C7 . 107.26(11)
N3 C8 C9 . 119.48(14)
C7 C8 C9 . 133.23(14)
C8 C9 C10 . 127.90(18)
C8 C9 H1c9 . 116.05
C8 C9 C10' . 146.5(6)
C8 C9 H1c9' . 106.74
C10 C9 H1c9 . 116.05
C10 C9 C10' . 85.0(6)
C10 C9 H1c9' . 23.65
H1c9 C9 C10' . 31.68
H1c9 C9 H1c9' . 135.64
C10' C9 H1c9' . 106.74
S1 C10 C9 . 125.51(17)
S1 C10 C11 . 110.61(14)
S1 C10 H1c9' . 156.5
C9 C10 C11 . 123.87(17)
C9 C10 H1c9' . 41.28
C11 C10 H1c9' . 86.01
C10 C11 H1c11 . 109.47
C10 C11 H2c11 . 109.47
C10 C11 H3c11 . 109.47
H1c11 C11 H2c11 . 109.47
H1c11 C11 H3c11 . 109.47
H2c11 C11 H3c11 . 109.47
H1c12 C12 H2c12 . 109.47
H1c12 C12 H3c12 . 109.47
H1c12 C12 S1' . 63.34
H2c12 C12 H3c12 . 109.47
H2c12 C12 S1' . 147.88
H3c12 C12 S1' . 102.14
N4 C13 C14 . 121.51(12)
N4 C13 C18 . 119.89(11)
C14 C13 C18 . 118.58(13)
C13 C14 C15 . 120.16(13)
C13 C14 H1c14 . 119.92
C15 C14 H1c14 . 119.92
C14 C15 C16 . 121.11(13)
C14 C15 H1c15 . 119.45
C16 C15 H1c15 . 119.45
C15 C16 C17 . 118.77(14)
C15 C16 H1c16 . 120.61
C17 C16 H1c16 . 120.62
C16 C17 C18 . 120.87(13)
C16 C17 H1c17 . 119.57
C18 C17 H1c17 . 119.57
C13 C18 C17 . 120.49(11)
C13 C18 H1c18 . 119.76
C17 C18 H1c18 . 119.76
N4 C19 C20 . 120.09(13)
N4 C19 C24 . 120.27(13)
C20 C19 C24 . 119.64(12)
C19 C20 C21 . 120.14(15)
C19 C20 H1c20 . 119.93
C21 C20 H1c20 . 119.93
C20 C21 C22 . 120.18(17)
C20 C21 H1c21 . 119.91
C22 C21 H1c21 . 119.91
C21 C22 C23 . 119.68(15)
C21 C22 H1c22 . 120.16
C23 C22 H1c22 . 120.16
C22 C23 C24 . 120.39(15)
C22 C23 H1c23 . 119.8
C24 C23 H1c23 . 119.81
C19 C24 C23 . 119.97(15)
C19 C24 H1c24 . 120.02
C23 C24 H1c24 . 120.02
C12 H1c12 S1' . 22.87
C12 H2c12 S1' . 8.85
C12 H3c12 S1' . 19.39
C9 H1c9 C10' . 104.88
C10' C11' H1c11' . 109.47
C10' C11' H2c11' . 109.47
C10' C11' H3c11' . 109.47
H1c11' C11' H2c11' . 109.47
H1c11' C11' H3c11' . 109.47
H2c11' C11' H3c11' . 109.47
S1 S1' C12 . 117.0(15)
S1 S1' H1c12 . 136.94
S1 S1' H2c12 . 105.33
S1 S1' H3c12 . 115.99
S1 S1' C10' . 90.0(6)
S1 S1' C12' . 18.5(7)
C12 S1' H1c12 . 93.79
C12 S1' H2c12 . 23.26
C12 S1' H3c12 . 58.47
C12 S1' C10' . 137.3(16)
C12 S1' C12' . 115.3(16)
H1c12 S1' H2c12 . 91.26
H1c12 S1' H3c12 . 105.5
H1c12 S1' C10' . 85.72
H1c12 S1' C12' . 122.01
H2c12 S1' H3c12 . 81.42
H2c12 S1' C10' . 160.18
H2c12 S1' C12' . 97.75
H3c12 S1' C10' . 80.54
H3c12 S1' C12' . 132.47
C10' S1' C12' . 100.5(9)
C9 C10' H1c9 . 43.44
C9 C10' C11' . 106.0(9)
C9 C10' S1' . 143.9(11)
H1c9 C10' C11' . 66.76
H1c9 C10' S1' . 169.09
C11' C10' S1' . 109.2(8)
S1 C12' S1' . 76(2)
S1 C12' H1c12' . 126.74
S1 C12' H2c12' . 118.61
S1 C12' H3c12' . 34.22
S1' C12' H1c12' . 109.47
S1' C12' H2c12' . 109.47
S1' C12' H3c12' . 109.47
H1c12' C12' H2c12' . 109.47
H1c12' C12' H3c12' . 109.47
H2c12' C12' H3c12' . 109.47
C11' H1c11' H1c11' 2_555 135.28
S1 H1c12' C12' . 18.45
S1 H2c12' C12' . 21.03
S1 H3c12' C12' . 29.92
C9 H1c9' C10 . 115.07

loop_
_geom_bond_atom_site_label_1
_geom_bond_atom_site_label_2
_geom_bond_site_symmetry_2
_geom_bond_distance
S1 C10 . 1.749(2)
S1 S1' . 1.623(8)
S1 C12' . 0.532(19)
S1 H1c12' . 1.3475
S1 H2c12' . 1.3015
S1 H3c12' . 0.6
N1 N2 . 1.3528(18)
N1 C1 . 1.4254(16)
N1 C7 . 1.3493(17)
N2 N3 . 1.3090(16)
N3 C8 . 1.369(2)
N4 C4 . 1.4142(17)
N4 C13 . 1.4151(18)
N4 C19 . 1.4301(17)
C1 C2 . 1.386(2)
C1 C6 . 1.3931(18)
C2 C3 . 1.3893(19)
C2 H1c2 . 0.96
C3 C4 . 1.3956(19)
C3 H1c3 . 0.96
C4 C5 . 1.394(2)
C5 C6 . 1.3857(18)
C5 H1c5 . 0.96
C6 H1c6 . 0.96
C7 C8 . 1.375(2)
C7 H1c7 . 0.96
C8 C9 . 1.453(2)
C9 C10 . 1.318(3)
C9 H1c9 . 0.96
C9 C10' . 1.349(4)
C9 H1c9' . 0.96
C10 C11 . 1.499(3)
C10 H1c9' . 0.5837
C11 H1c11 . 0.96
C11 H2c11 . 0.96
C11 H3c11 . 0.96
C12 H1c12 . 0.96
C12 H2c12 . 0.96
C12 H3c12 . 0.96
C12 S1' . 0.374(9)
C13 C14 . 1.3930(18)
C13 C18 . 1.3893(19)
C14 C15 . 1.391(2)
C14 H1c14 . 0.96
C15 C16 . 1.376(2)
C15 H1c15 . 0.96
C16 C17 . 1.3821(19)
C16 H1c16 . 0.96
C17 C18 . 1.388(2)
C17 H1c17 . 0.96
C18 H1c18 . 0.96
C19 C20 . 1.381(2)
C19 C24 . 1.387(2)
C20 C21 . 1.390(2)
C20 H1c20 . 0.96
C21 C22 . 1.378(2)
C21 H1c21 . 0.96
C22 C23 . 1.382(3)
C22 H1c22 . 0.96
C23 C24 . 1.385(2)
C23 H1c23 . 0.96
C24 H1c24 . 0.96
H1c12 S1' . 0.8598
H2c12 S1' . 1.2921
H3c12 S1' . 1.1011
H1c9 C10' . 0.7332
C11' C10' . 1.50(2)
C11' H1c11' . 0.96
C11' H2c11' . 0.96
C11' H3c11' . 0.96
S1' C10' . 1.515(9)
S1' C12' . 1.67(2)
C12' H1c12' . 0.96
C12' H2c12' . 0.96
C12' H3c12' . 0.96
H1c11' H1c11' 2_555 0.8783

loop_
_geom_hbond_atom_site_label_D
_geom_hbond_atom_site_label_H
_geom_hbond_atom_site_label_A
_geom_hbond_site_symmetry_A
_geom_hbond_distance_DH
_geom_hbond_distance_HA
_geom_hbond_distance_DA
_geom_hbond_angle_DHA
C12 H1c12 C11' . 0.96 2.27 2.588(14) 98.51
S1' H1c12 C11' . 0.86 2.27 2.457(14) 92.43
C12 H3c12 C11' . 0.96 2.14 2.588(14) 106.63
S1' H3c12 C11' . 1.10 2.14 2.457(14) 92.75
C9 H1c9 C11' . 0.96 1.39 2.277(18) 151.77
C9 H1c9 S1' . 0.96 2.24 2.725(7) 110.21
C9 H1c9 C10' . 0.96 0.73 1.349(4) 104.88
C11' H1c9 C8 . 1.39 2.06 3.044(18) 122.70
C11' H1c9 C9 . 1.39 0.96 2.277(18) 151.77
C11' H1c9 C10 . 1.39 1.94 3.191(17) 146.65
C10' H1c9 C8 . 0.73 2.06 2.684(4) 142.70
C10' H1c9 C9 . 0.73 0.96 1.349(4) 104.88
C11' H1c11' C12 . 0.96 2.39 2.588(14) 91.03
C11' H1c11' C11' 2_555 0.96 1.70 2.54(3) 144.04
S1 H3c12' C11 . 0.60 2.31 2.674(2) 121.56
C12' H3c12' C10 . 0.96 1.72 2.115(18) 100.37
C12' H3c12' C11 . 0.96 2.31 3.00(2) 128.49
C9 H1c9' S1 . 0.96 2.30 2.7341(17) 106.89
C9 H1c9' C10 . 0.96 0.58 1.318(3) 115.07
C9 H1c9' C11 . 0.96 1.57 2.487(3) 158.18
C10 H1c9' C8 . 0.58 1.96 2.490(2) 152.28
C10 H1c9' C9 . 0.58 0.96 1.318(3) 115.07

loop_
_restr_distance_atom_site_label_1
_restr_distance_atom_site_label_2
_restr_distance_target
_restr_distance_target_weight_param
C9 C10' 1.35 0.001
C10' C11' 1.5 0.001
